data_4119975
loop_
_publ_author_name
'Alexander G. Tskhovrebov'
'Basile Vuichoud'
'Euro Solari'
'Rosario Scopelliti'
'Kay Severin'

_publ_section_title
;
 Adducts of Nitrous Oxide and N-Heterocyclic Carbenes: Syntheses,
 Structures, and Reactivity
;
_journal_name_full 'Journal of the American Chemical Society'
_journal_page_first 9486
_journal_page_last 9492
_journal_paper_doi 10.1021/ja4030287
_journal_volume 135
_journal_year 2013
_chemical_formula_moiety 'C19 H20 N4 O'
_chemical_formula_sum 'C19 H20 N4 O'
_chemical_formula_weight 320.39
_space_group_IT_number 14
_symmetry_cell_setting monoclinic
_symmetry_space_group_name_Hall '-P 2yn'
_symmetry_space_group_name_H-M 'P 1 21/n 1'
_atom_sites_solution_hydrogens geom
_atom_sites_solution_primary direct
_atom_sites_solution_secondary difmap
_audit_creation_method SHELXL-97
_audit_update_record
;
2013-02-14 # Formatted by publCIF
;
_cell_angle_alpha 90.00
_cell_angle_beta 100.57(3)
_cell_angle_gamma 90.00
_cell_formula_units_Z 4
_cell_length_a 8.2250(16)
_cell_length_b 15.862(3)
_cell_length_c 13.308(3)
_cell_measurement_reflns_used 107
_cell_measurement_temperature 140(2)
_cell_measurement_theta_max 20
_cell_measurement_theta_min 3
_cell_volume 1706.8(6)
_computing_cell_refinement 'automar, marresearch, 2010'
_computing_data_collection 'marmux - Micro-beam system, marresearch, 2010'
_computing_data_reduction 'automar, marresearch, 2010'
_computing_molecular_graphics 'Bruker SHELXTL'
_computing_publication_material 'Bruker SHELXTL'
_computing_structure_refinement 'SHELXL-97 (Sheldrick, 1997)'
_computing_structure_solution 'SHELXS-97 (Sheldrick, 1990)'
_diffrn_ambient_temperature 140(2)
_diffrn_measured_fraction_theta_full 0.990
_diffrn_measured_fraction_theta_max 0.990
_diffrn_measurement_device_type marmux
_diffrn_measurement_method '\p scans'
_diffrn_radiation_monochromator graphite
_diffrn_radiation_source 'fine-focus sealed tube'
_diffrn_radiation_type MoK\a
_diffrn_radiation_wavelength 0.71073
_diffrn_reflns_av_R_equivalents 0.0916
_diffrn_reflns_av_sigmaI/netI 0.1436
_diffrn_reflns_limit_h_max 9
_diffrn_reflns_limit_h_min -9
_diffrn_reflns_limit_k_max 18
_diffrn_reflns_limit_k_min -18
_diffrn_reflns_limit_l_max 15
_diffrn_reflns_limit_l_min -15
_diffrn_reflns_number 5429
_diffrn_reflns_theta_full 24.45
_diffrn_reflns_theta_max 24.45
_diffrn_reflns_theta_min 2.57
_exptl_absorpt_coefficient_mu 0.080
_exptl_absorpt_correction_type none
_exptl_crystal_colour yellow
_exptl_crystal_density_diffrn 1.247
_exptl_crystal_description prismatic
_exptl_crystal_F_000 680
_exptl_crystal_size_max 0.31
_exptl_crystal_size_mid 0.27
_exptl_crystal_size_min 0.16
_refine_diff_density_max 0.270
_refine_diff_density_min -0.207
_refine_diff_density_rms 0.057
_refine_ls_extinction_method none
_refine_ls_goodness_of_fit_ref 1.017
_refine_ls_hydrogen_treatment constr
_refine_ls_matrix_type full
_refine_ls_number_parameters 217
_refine_ls_number_reflns 2800
_refine_ls_number_restraints 0
_refine_ls_restrained_S_all 1.017
_refine_ls_R_factor_all 0.1692
_refine_ls_R_factor_gt 0.0814
_refine_ls_shift/su_max 0.000
_refine_ls_shift/su_mean 0.000
_refine_ls_structure_factor_coef Fsqd
_refine_ls_weighting_details 'calc w=1/[\s^2^(Fo^2^)+(0.0885P)^2^+0.0000P] where P=(Fo^2^+2Fc^2^)/3'
_refine_ls_weighting_scheme calc
_refine_ls_wR_factor_gt 0.1720
_refine_ls_wR_factor_ref 0.2144
_reflns_number_gt 1374
_reflns_number_total 2800
_reflns_threshold_expression >2sigma(I)
_cod_data_source_file ja4030287_si_003.cif
_cod_data_source_block al261
_cod_original_sg_symbol_H-M 'P 21/n'
_cod_database_code 4119975

loop_
_symmetry_equiv_pos_as_xyz
'x, y, z'
'-x+1/2, y+1/2, -z+1/2'
'-x, -y, -z'
'x-1/2, -y-1/2, z-1/2'

loop_
_atom_site_label
_atom_site_type_symbol
_atom_site_fract_x
_atom_site_fract_y
_atom_site_fract_z
_atom_site_U_iso_or_equiv
_atom_site_adp_type
_atom_site_occupancy
_atom_site_symmetry_multiplicity
_atom_site_calc_flag
_atom_site_refinement_flags
O1 O 0.3471(4) 0.3532(2) 0.1812(2) 0.0537(10) Uani 1 1 d .
N1 N 0.3730(5) 0.1050(2) 0.1178(3) 0.0406(10) Uani 1 1 d .
N2 N 0.3223(4) 0.0785(2) 0.2703(3) 0.0396(10) Uani 1 1 d .
N3 N 0.3160(6) 0.2242(3) 0.2265(3) 0.0593(12) Uani 1 1 d .
N4 N 0.3674(6) 0.2768(3) 0.1675(3) 0.0710(15) Uani 1 1 d .
C1 C 0.3388(5) 0.1423(3) 0.2037(3) 0.0381(11) Uani 1 1 d .
C2 C 0.3754(6) 0.0173(3) 0.1330(4) 0.0537(14) Uani 1 1 d .
H2 H 0.3966 -0.0238 0.0850 0.064 Uiso 1 1 calc R
C3 C 0.3430(6) 0.0008(3) 0.2259(3) 0.0439(12) Uani 1 1 d .
H3 H 0.3357 -0.0532 0.2556 0.053 Uiso 1 1 calc R
C4 C 0.3960(6) 0.1435(3) 0.0221(3) 0.0375(11) Uani 1 1 d .
C5 C 0.5573(5) 0.1650(3) 0.0121(3) 0.0362(11) Uani 1 1 d .
C6 C 0.5799(6) 0.1969(3) -0.0816(3) 0.0440(12) Uani 1 1 d .
H6 H 0.6874 0.2132 -0.0906 0.053 Uiso 1 1 calc R
C7 C 0.4465(6) 0.2054(3) -0.1624(3) 0.0455(13) Uani 1 1 d .
H7 H 0.4646 0.2258 -0.2266 0.055 Uiso 1 1 calc R
C8 C 0.2888(6) 0.1843(3) -0.1500(3) 0.0473(13) Uani 1 1 d .
H8 H 0.1993 0.1914 -0.2056 0.057 Uiso 1 1 calc R
C9 C 0.2576(6) 0.1528(3) -0.0570(3) 0.0415(12) Uani 1 1 d .
C10 C 0.7012(6) 0.1531(3) 0.1001(4) 0.0532(13) Uani 1 1 d .
H10A H 0.8016 0.1772 0.0817 0.080 Uiso 1 1 calc R
H10B H 0.7180 0.0928 0.1144 0.080 Uiso 1 1 calc R
H10C H 0.6771 0.1817 0.1610 0.080 Uiso 1 1 calc R
C11 C 0.0857(6) 0.1311(4) -0.0416(4) 0.0613(15) Uani 1 1 d .
H11A H 0.0564 0.1665 0.0127 0.092 Uiso 1 1 calc R
H11B H 0.0816 0.0716 -0.0222 0.092 Uiso 1 1 calc R
H11C H 0.0070 0.1410 -0.1053 0.092 Uiso 1 1 calc R
C12 C 0.2930(6) 0.0915(3) 0.3744(3) 0.0376(11) Uani 1 1 d .
C13 C 0.1315(5) 0.0826(3) 0.3922(3) 0.0400(12) Uani 1 1 d .
C14 C 0.1081(6) 0.0960(3) 0.4928(3) 0.0462(13) Uani 1 1 d .
H14 H 0.0005 0.0906 0.5086 0.055 Uiso 1 1 calc R
C15 C 0.2406(7) 0.1171(3) 0.5698(3) 0.0514(14) Uani 1 1 d .
H15 H 0.2224 0.1260 0.6374 0.062 Uiso 1 1 calc R
C16 C 0.3989(6) 0.1254(3) 0.5489(3) 0.0470(13) Uani 1 1 d .
H16 H 0.4878 0.1401 0.6022 0.056 Uiso 1 1 calc R
C17 C 0.4288(6) 0.1122(3) 0.4503(3) 0.0394(12) Uani 1 1 d .
C18 C -0.0101(6) 0.0591(3) 0.3066(3) 0.0535(14) Uani 1 1 d .
H18A H -0.0027 0.0925 0.2456 0.080 Uiso 1 1 calc R
H18B H -0.1156 0.0707 0.3281 0.080 Uiso 1 1 calc R
H18C H -0.0033 -0.0010 0.2909 0.080 Uiso 1 1 calc R
C19 C 0.6024(6) 0.1188(3) 0.4281(4) 0.0515(13) Uani 1 1 d .
H19A H 0.6803 0.1294 0.4920 0.077 Uiso 1 1 calc R
H19B H 0.6076 0.1654 0.3804 0.077 Uiso 1 1 calc R
H19C H 0.6316 0.0660 0.3977 0.077 Uiso 1 1 calc R

loop_
_atom_site_aniso_label
_atom_site_aniso_U_11
_atom_site_aniso_U_22
_atom_site_aniso_U_33
_atom_site_aniso_U_23
_atom_site_aniso_U_13
_atom_site_aniso_U_12
O1 0.068(2) 0.044(2) 0.049(2) -0.0023(17) 0.0102(18) 0.0051(18)
N1 0.054(3) 0.042(2) 0.026(2) -0.0025(17) 0.0098(18) 0.0010(19)
N2 0.047(2) 0.043(2) 0.031(2) -0.0005(18) 0.0136(18) 0.0013(18)
N3 0.094(4) 0.049(3) 0.043(3) 0.001(2) 0.032(2) 0.008(2)
N4 0.123(4) 0.049(3) 0.047(3) 0.001(2) 0.033(3) 0.005(3)
C1 0.043(3) 0.042(3) 0.031(3) -0.002(2) 0.008(2) 0.002(2)
C2 0.088(4) 0.034(3) 0.040(3) 0.000(2) 0.016(3) 0.002(3)
C3 0.065(3) 0.033(3) 0.036(3) -0.001(2) 0.016(2) -0.003(2)
C4 0.051(3) 0.037(2) 0.028(2) 0.0034(19) 0.015(2) 0.000(2)
C5 0.050(3) 0.035(3) 0.025(2) -0.0044(19) 0.010(2) 0.003(2)
C6 0.047(3) 0.049(3) 0.036(3) -0.003(2) 0.009(2) -0.004(2)
C7 0.056(3) 0.053(3) 0.029(3) 0.003(2) 0.011(2) 0.003(2)
C8 0.055(3) 0.052(3) 0.033(3) 0.003(2) 0.006(2) 0.011(3)
C9 0.043(3) 0.047(3) 0.033(3) 0.000(2) 0.003(2) 0.000(2)
C10 0.053(3) 0.059(3) 0.043(3) -0.003(3) -0.002(2) 0.001(3)
C11 0.046(3) 0.087(4) 0.050(3) -0.001(3) 0.006(3) -0.004(3)
C12 0.045(3) 0.039(3) 0.030(2) -0.001(2) 0.010(2) 0.005(2)
C13 0.043(3) 0.039(3) 0.037(3) 0.002(2) 0.008(2) 0.006(2)
C14 0.056(3) 0.048(3) 0.040(3) 0.001(2) 0.022(3) 0.010(2)
C15 0.072(4) 0.057(3) 0.025(3) -0.002(2) 0.010(3) 0.003(3)
C16 0.052(3) 0.053(3) 0.036(3) -0.004(2) 0.008(2) 0.002(2)
C17 0.050(3) 0.039(3) 0.031(3) 0.000(2) 0.011(2) -0.002(2)
C18 0.045(3) 0.072(4) 0.044(3) -0.001(3) 0.008(2) -0.002(3)
C19 0.049(3) 0.061(3) 0.047(3) -0.002(3) 0.014(3) -0.006(3)

loop_
_atom_type_symbol
_atom_type_description
_atom_type_scat_dispersion_real
_atom_type_scat_dispersion_imag
_atom_type_scat_source
C C 0.0033 0.0016 'International Tables Vol C Tables 4.2.6.8 and 6.1.1.4'
H H 0.0000 0.0000 'International Tables Vol C Tables 4.2.6.8 and 6.1.1.4'
N N 0.0061 0.0033 'International Tables Vol C Tables 4.2.6.8 and 6.1.1.4'
O O 0.0106 0.0060 'International Tables Vol C Tables 4.2.6.8 and 6.1.1.4'

loop_
_geom_angle_atom_site_label_1
_geom_angle_atom_site_label_2
_geom_angle_atom_site_label_3
_geom_angle
C1 N1 C2 108.0(4)
C1 N1 C4 129.2(4)
C2 N1 C4 122.8(4)
C1 N2 C3 110.2(3)
C1 N2 C12 124.2(4)
C3 N2 C12 125.5(4)
N4 N3 C1 114.5(4)
O1 N4 N3 118.7(4)
N3 C1 N1 131.6(4)
N3 C1 N2 121.9(4)
N1 C1 N2 106.4(4)
C3 C2 N1 109.1(4)
C3 C2 H2 125.4
N1 C2 H2 125.4
C2 C3 N2 106.3(4)
C2 C3 H3 126.9
N2 C3 H3 126.9
C5 C4 C9 123.7(4)
C5 C4 N1 117.5(4)
C9 C4 N1 118.7(4)
C6 C5 C4 117.3(4)
C6 C5 C10 121.6(4)
C4 C5 C10 121.1(4)
C5 C6 C7 120.8(4)
C5 C6 H6 119.6
C7 C6 H6 119.6
C8 C7 C6 120.5(4)
C8 C7 H7 119.7
C6 C7 H7 119.7
C7 C8 C9 121.4(4)
C7 C8 H8 119.3
C9 C8 H8 119.3
C8 C9 C4 116.3(4)
C8 C9 C11 122.0(4)
C4 C9 C11 121.7(4)
C5 C10 H10A 109.5
C5 C10 H10B 109.5
H10A C10 H10B 109.5
C5 C10 H10C 109.5
H10A C10 H10C 109.5
H10B C10 H10C 109.5
C9 C11 H11A 109.5
C9 C11 H11B 109.5
H11A C11 H11B 109.5
C9 C11 H11C 109.5
H11A C11 H11C 109.5
H11B C11 H11C 109.5
C13 C12 C17 123.9(4)
C13 C12 N2 118.2(4)
C17 C12 N2 117.9(4)
C12 C13 C14 116.6(4)
C12 C13 C18 121.3(4)
C14 C13 C18 122.1(4)
C15 C14 C13 120.8(5)
C15 C14 H14 119.6
C13 C14 H14 119.6
C16 C15 C14 120.8(4)
C16 C15 H15 119.6
C14 C15 H15 119.6
C15 C16 C17 120.6(5)
C15 C16 H16 119.7
C17 C16 H16 119.7
C16 C17 C12 117.4(4)
C16 C17 C19 120.5(4)
C12 C17 C19 122.1(4)
C13 C18 H18A 109.5
C13 C18 H18B 109.5
H18A C18 H18B 109.5
C13 C18 H18C 109.5
H18A C18 H18C 109.5
H18B C18 H18C 109.5
C17 C19 H19A 109.5
C17 C19 H19B 109.5
H19A C19 H19B 109.5
C17 C19 H19C 109.5
H19A C19 H19C 109.5
H19B C19 H19C 109.5

loop_
_geom_bond_atom_site_label_1
_geom_bond_atom_site_label_2
_geom_bond_distance
O1 N4 1.240(5)
N1 C1 1.362(5)
N1 C2 1.406(6)
N1 C4 1.456(5)
N2 C1 1.368(5)
N2 C3 1.392(5)
N2 C12 1.463(5)
N3 N4 1.270(5)
N3 C1 1.355(6)
C2 C3 1.336(6)
C2 H2 0.9500
C3 H3 0.9500
C4 C5 1.400(6)
C4 C9 1.408(6)
C5 C6 1.390(6)
C5 C10 1.516(6)
C6 C7 1.395(6)
C6 H6 0.9500
C7 C8 1.379(6)
C7 H7 0.9500
C8 C9 1.402(6)
C8 H8 0.9500
C9 C11 1.505(6)
C10 H10A 0.9800
C10 H10B 0.9800
C10 H10C 0.9800
C11 H11A 0.9800
C11 H11B 0.9800
C11 H11C 0.9800
C12 C13 1.399(6)
C12 C17 1.401(6)
C13 C14 1.403(6)
C13 C18 1.519(6)
C14 C15 1.393(7)
C14 H14 0.9500
C15 C16 1.386(6)
C15 H15 0.9500
C16 C17 1.394(6)
C16 H16 0.9500
C17 C19 1.514(6)
C18 H18A 0.9800
C18 H18B 0.9800
C18 H18C 0.9800
C19 H19A 0.9800
C19 H19B 0.9800
C19 H19C 0.9800

loop_
_geom_torsion_atom_site_label_1
_geom_torsion_atom_site_label_2
_geom_torsion_atom_site_label_3
_geom_torsion_atom_site_label_4
_geom_torsion
C1 N3 N4 O1 178.0(4)
N4 N3 C1 N1 -16.4(8)
N4 N3 C1 N2 166.5(5)
C2 N1 C1 N3 -176.9(5)
C4 N1 C1 N3 0.1(8)
C2 N1 C1 N2 0.6(5)
C4 N1 C1 N2 177.5(4)
C3 N2 C1 N3 176.7(4)
C12 N2 C1 N3 -5.3(7)
C3 N2 C1 N1 -1.1(5)
C12 N2 C1 N1 176.9(4)
C1 N1 C2 C3 0.2(6)
C4 N1 C2 C3 -177.0(4)
N1 C2 C3 N2 -0.8(6)
C1 N2 C3 C2 1.2(5)
C12 N2 C3 C2 -176.8(4)
C1 N1 C4 C5 92.2(6)
C2 N1 C4 C5 -91.2(5)
C1 N1 C4 C9 -91.3(6)
C2 N1 C4 C9 85.3(6)
C9 C4 C5 C6 -0.1(7)
N1 C4 C5 C6 176.1(4)
C9 C4 C5 C10 -179.7(4)
N1 C4 C5 C10 -3.5(6)
C4 C5 C6 C7 -1.2(6)
C10 C5 C6 C7 178.4(4)
C5 C6 C7 C8 1.8(7)
C6 C7 C8 C9 -1.0(7)
C7 C8 C9 C4 -0.3(7)
C7 C8 C9 C11 178.8(5)
C5 C4 C9 C8 0.9(7)
N1 C4 C9 C8 -175.3(4)
C5 C4 C9 C11 -178.2(4)
N1 C4 C9 C11 5.5(6)
C1 N2 C12 C13 100.2(5)
C3 N2 C12 C13 -82.2(5)
C1 N2 C12 C17 -79.8(5)
C3 N2 C12 C17 97.9(5)
C17 C12 C13 C14 0.3(6)
N2 C12 C13 C14 -179.6(4)
C17 C12 C13 C18 -179.4(4)
N2 C12 C13 C18 0.7(6)
C12 C13 C14 C15 0.1(6)
C18 C13 C14 C15 179.7(5)
C13 C14 C15 C16 0.0(7)
C14 C15 C16 C17 -0.4(7)
C15 C16 C17 C12 0.7(7)
C15 C16 C17 C19 -178.3(5)
C13 C12 C17 C16 -0.6(7)
N2 C12 C17 C16 179.3(4)
C13 C12 C17 C19 178.3(4)
N2 C12 C17 C19 -1.8(6)
